data_4065524
loop_
_publ_author_name
'Kameo, Hajime'
'Nakajima, Yumiko'
'Namura, Kyo'
'Suzuki, Hiroharu'

_publ_section_title
;
 Heterometallic Effects in Nitrogen--Hydrogen Bond Cleavage by Trinuclear
 Mixed-Metal Polyhydrido Clusters Containing Ruthenium and Osmium
;
_journal_issue 24
_journal_name_full Organometallics
_journal_page_first 6703
_journal_paper_doi 10.1021/om200901j
_journal_volume 30
_journal_year 2011
_chemical_formula_sum 'C30 H46 O2 Os3'
_chemical_formula_weight 1009.27
_chemical_name_systematic
;
 ?
;
_space_group_IT_number 148
_symmetry_cell_setting trigonal
_symmetry_space_group_name_Hall '-R 3'
_symmetry_space_group_name_H-M 'R -3 :H'
_atom_sites_solution_hydrogens geom
_atom_sites_solution_primary direct
_atom_sites_solution_secondary difmap
_audit_creation_method SHELXL-97
_cell_angle_alpha 90.00
_cell_angle_beta 90.00
_cell_angle_gamma 120.00
_cell_formula_units_Z 6
_cell_length_a 18.4828(7)
_cell_length_b 18.4828(7)
_cell_length_c 15.7459(4)
_cell_measurement_reflns_used 11791
_cell_measurement_temperature 193(2)
_cell_measurement_theta_max 27.48
_cell_measurement_theta_min 3.61
_cell_volume 4658.4(3)
_computing_cell_refinement 'PROCESS-AUTO (T.Higashi, 1998)'
_computing_data_collection 'PROCESS-AUTO (T.Higashi, 1998)'
_computing_data_reduction 'PROCESS-AUTO (T.Higashi, 1998)'
_computing_molecular_graphics 'ORTEX (P.McArdle, 1995)'
_computing_publication_material SHELXL-97
_computing_structure_refinement 'SHELXL-97 (Sheldrick, 1997)'
_computing_structure_solution 'SHELXS-97 (Sheldrick, 1990)'
_diffrn_ambient_temperature 193(2)
_diffrn_detector_area_resol_mean 100
_diffrn_measured_fraction_theta_full 0.988
_diffrn_measured_fraction_theta_max 0.988
_diffrn_measurement_device_type 'Rigaku R-AXIS RAPID Imaging Plate'
_diffrn_measurement_method 'oscillation photograph'
_diffrn_radiation_monochromator graphite
_diffrn_radiation_source 'Rigaku Rotating Anode ultraX18'
_diffrn_radiation_type MoK\a
_diffrn_radiation_wavelength 0.71069
_diffrn_reflns_av_R_equivalents 0.0510
_diffrn_reflns_av_sigmaI/netI 0.0356
_diffrn_reflns_limit_h_max 24
_diffrn_reflns_limit_h_min -24
_diffrn_reflns_limit_k_max 24
_diffrn_reflns_limit_k_min -19
_diffrn_reflns_limit_l_max 20
_diffrn_reflns_limit_l_min -18
_diffrn_reflns_number 11791
_diffrn_reflns_theta_full 27.48
_diffrn_reflns_theta_max 27.48
_diffrn_reflns_theta_min 3.61
_exptl_absorpt_coefficient_mu 12.267
_exptl_absorpt_correction_T_max 0.4518
_exptl_absorpt_correction_T_min 0.2478
_exptl_absorpt_correction_type numerical
_exptl_absorpt_process_details 'NUMABS (T.Higashi, 1999)'
_exptl_crystal_colour brown
_exptl_crystal_density_diffrn 2.159
_exptl_crystal_density_meas ?
_exptl_crystal_density_method 'not measured'
_exptl_crystal_description platelet
_exptl_crystal_F_000 2820
_exptl_crystal_size_max 0.320
_exptl_crystal_size_mid 0.120
_exptl_crystal_size_min 0.030
_refine_diff_density_max 1.450
_refine_diff_density_min -1.019
_refine_diff_density_rms 0.154
_refine_ls_extinction_method none
_refine_ls_goodness_of_fit_ref 1.085
_refine_ls_hydrogen_treatment refall
_refine_ls_matrix_type full
_refine_ls_number_parameters 111
_refine_ls_number_reflns 2358
_refine_ls_number_restraints 0
_refine_ls_restrained_S_all 1.085
_refine_ls_R_factor_all 0.0253
_refine_ls_R_factor_gt 0.0239
_refine_ls_shift/su_max 0.004
_refine_ls_shift/su_mean 0.001
_refine_ls_structure_factor_coef Fsqd
_refine_ls_weighting_details 'calc w=1/[\s^2^(Fo^2^)+(0.0315P)^2^+16.5882P] where P=(Fo^2^+2Fc^2^)/3'
_refine_ls_weighting_scheme calc
_refine_ls_wR_factor_gt 0.0636
_refine_ls_wR_factor_ref 0.0644
_reflns_number_gt 2237
_reflns_number_total 2373
_reflns_threshold_expression >2sigma(I)
_cod_data_source_file om200901j_si_001.cif
_cod_data_source_block 13
_cod_depositor_comments
;
The following automatic conversions were performed:

'_symmetry_cell_setting' value 'Trigonal' changed to 'trigonal'
according to /home/saulius/struct/CIF-dictionaries/cif_core.dic
dictionary named 'cif_core.dic' version 2.4.1 from 2010-06-29.

Automatic conversion script
Id: cif_fix_values 1715 2011-07-08 13:25:40Z adriana 

The following automatic conversions were performed:

'_exptl_crystal_density_meas' value 'not measured' was changed to '?'
- the value is perceived as not measured.

Automatic conversion script
Id: cif_fix_values 3008 2015-01-20 13:52:24Z robertas 
;
_cod_original_sg_symbol_H-M R-3
_cod_database_code 4065524

loop_
_symmetry_equiv_pos_as_xyz
'x, y, z'
'-y, x-y, z'
'-x+y, -x, z'
'x+2/3, y+1/3, z+1/3'
'-y+2/3, x-y+1/3, z+1/3'
'-x+y+2/3, -x+1/3, z+1/3'
'x+1/3, y+2/3, z+2/3'
'-y+1/3, x-y+2/3, z+2/3'
'-x+y+1/3, -x+2/3, z+2/3'
'-x, -y, -z'
'y, -x+y, -z'
'x-y, x, -z'
'-x+2/3, -y+1/3, -z+1/3'
'y+2/3, -x+y+1/3, -z+1/3'
'x-y+2/3, x+1/3, -z+1/3'
'-x+1/3, -y+2/3, -z+2/3'
'y+1/3, -x+y+2/3, -z+2/3'
'x-y+1/3, x+2/3, -z+2/3'

loop_
_atom_site_label
_atom_site_type_symbol
_atom_site_fract_x
_atom_site_fract_y
_atom_site_fract_z
_atom_site_U_iso_or_equiv
_atom_site_adp_type
_atom_site_occupancy
_atom_site_symmetry_multiplicity
_atom_site_calc_flag
_atom_site_refinement_flags
Os1 Os 0.097673(9) 0.065001(9) 0.744743(9) 0.02978(8) Uani 1 1 d .
O1 C 0.0000 0.0000 0.8236(3) 0.0141(9) Uani 1 3 d S
O2 C 0.0000 0.0000 0.6642(3) 0.0133(9) Uani 1 3 d S
C1 C 0.2023(3) 0.1628(3) 0.8142(3) 0.0484(11) Uani 1 1 d .
C2 C 0.2159(3) 0.0950(3) 0.7980(3) 0.0429(10) Uani 1 1 d .
C3 C 0.2194(3) 0.0869(3) 0.7057(3) 0.0432(10) Uani 1 1 d .
C4 C 0.2086(3) 0.1505(3) 0.6683(3) 0.0467(11) Uani 1 1 d .
C5 C 0.1986(3) 0.1974(3) 0.7328(4) 0.0510(12) Uani 1 1 d .
C6 C 0.1995(4) 0.1977(5) 0.8991(4) 0.085(2) Uani 1 1 d .
H6A H 0.1739 0.1522 0.9407 0.128 Uiso 1 1 calc R
H6B H 0.1664 0.2256 0.8951 0.128 Uiso 1 1 calc R
H6C H 0.2564 0.2381 0.9172 0.128 Uiso 1 1 calc R
C7 C 0.2300(4) 0.0444(5) 0.8630(4) 0.0727(18) Uani 1 1 d .
H7A H 0.2099 -0.0121 0.8411 0.109 Uiso 1 1 calc R
H7B H 0.1994 0.0414 0.9150 0.109 Uiso 1 1 calc R
H7C H 0.2898 0.0708 0.8757 0.109 Uiso 1 1 calc R
C8 C 0.2376(4) 0.0273(4) 0.6592(4) 0.0648(15) Uani 1 1 d .
H8A H 0.2420 -0.0104 0.6999 0.097 Uiso 1 1 calc R
H8B H 0.2903 0.0586 0.6282 0.097 Uiso 1 1 calc R
H8C H 0.1923 -0.0054 0.6191 0.097 Uiso 1 1 calc R
C9 C 0.2111(4) 0.1675(5) 0.5744(4) 0.080(2) Uani 1 1 d .
H9A H 0.1852 0.1145 0.5433 0.119 Uiso 1 1 calc R
H9B H 0.2692 0.2021 0.5561 0.119 Uiso 1 1 calc R
H9C H 0.1804 0.1970 0.5628 0.119 Uiso 1 1 calc R
C10 C 0.1903(4) 0.2730(4) 0.7215(6) 0.083(2) Uani 1 1 d .
H10A H 0.1575 0.2768 0.7684 0.125 Uiso 1 1 calc R
H10B H 0.1619 0.2690 0.6676 0.125 Uiso 1 1 calc R
H10C H 0.2459 0.3230 0.7210 0.125 Uiso 1 1 calc R

loop_
_atom_site_aniso_label
_atom_site_aniso_U_11
_atom_site_aniso_U_22
_atom_site_aniso_U_33
_atom_site_aniso_U_23
_atom_site_aniso_U_13
_atom_site_aniso_U_12
Os1 0.02621(10) 0.03021(10) 0.03029(12) -0.00072(5) -0.00029(5) 0.01215(7)
O1 0.0144(14) 0.0144(14) 0.014(2) 0.000 0.000 0.0072(7)
O2 0.0131(14) 0.0131(14) 0.014(2) 0.000 0.000 0.0066(7)
C1 0.034(2) 0.052(3) 0.049(3) -0.015(2) -0.0060(19) 0.014(2)
C2 0.030(2) 0.051(3) 0.043(2) 0.0053(19) -0.0024(17) 0.0167(19)
C3 0.029(2) 0.043(2) 0.051(3) -0.0035(19) 0.0041(18) 0.0131(18)
C4 0.032(2) 0.048(3) 0.041(2) 0.0073(19) -0.0010(17) 0.0061(19)
C5 0.032(2) 0.034(2) 0.074(3) 0.003(2) -0.001(2) 0.0064(18)
C6 0.062(4) 0.104(5) 0.070(4) -0.047(4) -0.004(3) 0.026(4)
C7 0.052(3) 0.096(5) 0.072(4) 0.030(3) -0.005(3) 0.038(3)
C8 0.044(3) 0.067(4) 0.084(4) -0.013(3) 0.015(3) 0.028(3)
C9 0.062(4) 0.090(5) 0.055(4) 0.026(3) 0.001(3) 0.014(3)
C10 0.052(3) 0.037(3) 0.151(7) 0.006(3) 0.002(4) 0.015(3)

loop_
_atom_type_symbol
_atom_type_description
_atom_type_scat_dispersion_real
_atom_type_scat_dispersion_imag
_atom_type_scat_source
C C 0.0033 0.0016 'International Tables Vol C Tables 4.2.6.8 and 6.1.1.4'
H H 0.0000 0.0000 'International Tables Vol C Tables 4.2.6.8 and 6.1.1.4'
O O 0.0106 0.0060 'International Tables Vol C Tables 4.2.6.8 and 6.1.1.4'
Os Os -1.2165 7.6030 'International Tables Vol C Tables 4.2.6.8 and 6.1.1.4'

loop_
_geom_angle_atom_site_label_1
_geom_angle_atom_site_label_2
_geom_angle_atom_site_label_3
_geom_angle
_geom_angle_site_symmetry_1
_geom_angle_site_symmetry_3
O1 Os1 O2 76.53(15) . .
O1 Os1 C2 113.99(16) . .
O2 Os1 C2 152.51(15) . .
O1 Os1 C3 145.29(14) . .
O2 Os1 C3 117.72(15) . .
C2 Os1 C3 39.82(18) . .
O1 Os1 C1 110.15(17) . .
O2 Os1 C1 164.54(16) . .
C2 Os1 C1 38.5(2) . .
C3 Os1 C1 65.04(18) . .
O1 Os1 C4 172.65(16) . .
O2 Os1 C4 108.28(16) . .
C2 Os1 C4 64.35(18) . .
C3 Os1 C4 37.65(19) . .
C1 Os1 C4 63.80(19) . .
O1 Os1 C5 135.71(17) . .
O2 Os1 C5 127.30(16) . .
C2 Os1 C5 63.96(19) . .
C3 Os1 C5 63.13(19) . .
C1 Os1 C5 38.5(2) . .
C4 Os1 C5 36.9(2) . .
O1 Os1 Os1 46.95(8) . 3
O2 Os1 Os1 47.37(8) . 3
C2 Os1 Os1 120.34(13) . 3
C3 Os1 Os1 117.62(13) . 3
C1 Os1 Os1 146.87(15) . 3
C4 Os1 Os1 140.37(14) . 3
C5 Os1 Os1 174.64(15) . 3
O1 Os1 Os1 46.95(8) . 2
O2 Os1 Os1 47.37(8) . 2
C2 Os1 Os1 156.69(13) . 2
C3 Os1 Os1 163.47(13) . 2
C1 Os1 Os1 126.96(13) . 2
C4 Os1 Os1 132.41(13) . 2
C5 Os1 Os1 117.59(14) . 2
Os1 Os1 Os1 60.0 3 2
Os1 O1 Os1 86.11(16) 3 2
Os1 O1 Os1 86.11(16) 3 .
Os1 O1 Os1 86.11(16) 2 .
Os1 O2 Os1 85.25(15) . 2
Os1 O2 Os1 85.25(15) . 3
Os1 O2 Os1 85.25(15) 2 3
C2 C1 C5 107.3(4) . .
C2 C1 C6 126.9(6) . .
C5 C1 C6 125.6(6) . .
C2 C1 Os1 69.6(3) . .
C5 C1 Os1 72.7(3) . .
C6 C1 Os1 127.0(4) . .
C1 C2 C3 107.7(4) . .
C1 C2 C7 126.3(5) . .
C3 C2 C7 125.9(5) . .
C1 C2 Os1 71.9(3) . .
C3 C2 Os1 71.1(2) . .
C7 C2 Os1 125.5(4) . .
C4 C3 C2 107.3(4) . .
C4 C3 C8 125.8(5) . .
C2 C3 C8 126.7(5) . .
C4 C3 Os1 73.1(3) . .
C2 C3 Os1 69.1(2) . .
C8 C3 Os1 126.6(3) . .
C5 C4 C3 109.1(4) . .
C5 C4 C9 125.5(6) . .
C3 C4 C9 125.4(6) . .
C5 C4 Os1 71.8(3) . .
C3 C4 Os1 69.2(2) . .
C9 C4 Os1 127.0(4) . .
C4 C5 C1 108.6(5) . .
C4 C5 C10 126.7(6) . .
C1 C5 C10 124.6(6) . .
C4 C5 Os1 71.3(3) . .
C1 C5 Os1 68.8(3) . .
C10 C5 Os1 128.2(4) . .

loop_
_geom_bond_atom_site_label_1
_geom_bond_atom_site_label_2
_geom_bond_distance
_geom_bond_site_symmetry_2
Os1 O1 2.019(3) .
Os1 O2 2.035(3) .
Os1 C2 2.139(4) .
Os1 C3 2.166(4) .
Os1 C1 2.170(5) .
Os1 C4 2.216(5) .
Os1 C5 2.222(5) .
Os1 Os1 2.7569(3) 3
Os1 Os1 2.7569(3) 2
O1 Os1 2.019(3) 3
O1 Os1 2.019(3) 2
O2 Os1 2.035(3) 2
O2 Os1 2.035(3) 3
C1 C2 1.420(7) .
C1 C5 1.448(8) .
C1 C6 1.495(7) .
C2 C3 1.466(7) .
C2 C7 1.494(7) .
C3 C4 1.415(7) .
C3 C8 1.494(7) .
C4 C5 1.406(8) .
C4 C9 1.507(7) .
C5 C10 1.493(8) .

loop_
_geom_torsion_atom_site_label_1
_geom_torsion_atom_site_label_2
_geom_torsion_atom_site_label_3
_geom_torsion_atom_site_label_4
_geom_torsion
_geom_torsion_site_symmetry_1
_geom_torsion_site_symmetry_4
O2 Os1 O1 Os1 43.18(7) . 3
C2 Os1 O1 Os1 -109.93(18) . 3
C3 Os1 O1 Os1 -76.4(3) . 3
C1 Os1 O1 Os1 -151.40(17) . 3
C4 Os1 O1 Os1 174.7(12) . 3
C5 Os1 O1 Os1 173.5(2) . 3
Os1 Os1 O1 Os1 86.36(14) 2 3
O2 Os1 O1 Os1 -43.18(7) . 2
C2 Os1 O1 Os1 163.71(16) . 2
C3 Os1 O1 Os1 -162.8(2) . 2
C1 Os1 O1 Os1 122.25(18) . 2
C4 Os1 O1 Os1 88.4(12) . 2
C5 Os1 O1 Os1 87.1(3) . 2
Os1 Os1 O1 Os1 -86.36(14) 3 2
O1 Os1 O2 Os1 42.81(7) . 2
C2 Os1 O2 Os1 159.3(3) . 2
C3 Os1 O2 Os1 -171.20(15) . 2
C1 Os1 O2 Os1 -74.8(6) . 2
C4 Os1 O2 Os1 -131.40(17) . 2
C5 Os1 O2 Os1 -95.2(2) . 2
Os1 Os1 O2 Os1 85.62(13) 3 2
O1 Os1 O2 Os1 -42.81(7) . 3
C2 Os1 O2 Os1 73.6(4) . 3
C3 Os1 O2 Os1 103.19(18) . 3
C1 Os1 O2 Os1 -160.4(6) . 3
C4 Os1 O2 Os1 142.98(17) . 3
C5 Os1 O2 Os1 179.22(18) . 3
Os1 Os1 O2 Os1 -85.62(13) 2 3
O1 Os1 C1 C2 103.6(3) . .
O2 Os1 C1 C2 -143.1(5) . .
C3 Os1 C1 C2 -39.1(3) . .
C4 Os1 C1 C2 -81.0(3) . .
C5 Os1 C1 C2 -116.7(4) . .
Os1 Os1 C1 C2 63.7(4) 3 .
Os1 Os1 C1 C2 154.2(2) 2 .
O1 Os1 C1 C5 -139.8(3) . .
O2 Os1 C1 C5 -26.4(7) . .
C2 Os1 C1 C5 116.7(4) . .
C3 Os1 C1 C5 77.6(3) . .
C4 Os1 C1 C5 35.6(3) . .
Os1 Os1 C1 C5 -179.6(2) 3 .
Os1 Os1 C1 C5 -89.1(3) 2 .
O1 Os1 C1 C6 -17.9(6) . .
O2 Os1 C1 C6 95.5(8) . .
C2 Os1 C1 C6 -121.4(7) . .
C3 Os1 C1 C6 -160.5(7) . .
C4 Os1 C1 C6 157.6(7) . .
C5 Os1 C1 C6 121.9(7) . .
Os1 Os1 C1 C6 -57.7(7) 3 .
Os1 Os1 C1 C6 32.8(7) 2 .
C5 C1 C2 C3 -0.9(5) . .
C6 C1 C2 C3 -176.0(5) . .
Os1 C1 C2 C3 62.5(3) . .
C5 C1 C2 C7 175.3(5) . .
C6 C1 C2 C7 0.3(8) . .
Os1 C1 C2 C7 -121.3(5) . .
C5 C1 C2 Os1 -63.4(3) . .
C6 C1 C2 Os1 121.5(5) . .
O1 Os1 C2 C1 -92.6(3) . .
O2 Os1 C2 C1 159.7(3) . .
C3 Os1 C2 C1 116.7(4) . .
C4 Os1 C2 C1 79.5(3) . .
C5 Os1 C2 C1 38.2(3) . .
Os1 Os1 C2 C1 -145.4(3) 3 .
Os1 Os1 C2 C1 -61.5(5) 2 .
O1 Os1 C2 C3 150.6(2) . .
O2 Os1 C2 C3 43.0(5) . .
C1 Os1 C2 C3 -116.7(4) . .
C4 Os1 C2 C3 -37.3(3) . .
C5 Os1 C2 C3 -78.5(3) . .
Os1 Os1 C2 C3 97.9(3) 3 .
Os1 Os1 C2 C3 -178.2(3) 2 .
O1 Os1 C2 C7 29.5(6) . .
O2 Os1 C2 C7 -78.1(6) . .
C3 Os1 C2 C7 -121.1(6) . .
C1 Os1 C2 C7 122.2(6) . .
C4 Os1 C2 C7 -158.4(6) . .
C5 Os1 C2 C7 160.4(6) . .
Os1 Os1 C2 C7 -23.2(6) 3 .
Os1 Os1 C2 C7 60.7(7) 2 .
C1 C2 C3 C4 0.6(5) . .
C7 C2 C3 C4 -175.7(5) . .
Os1 C2 C3 C4 63.6(3) . .
C1 C2 C3 C8 176.2(5) . .
C7 C2 C3 C8 -0.1(8) . .
Os1 C2 C3 C8 -120.8(5) . .
C1 C2 C3 Os1 -63.0(3) . .
C7 C2 C3 Os1 120.7(5) . .
O1 Os1 C3 C4 -168.6(3) . .
O2 Os1 C3 C4 84.2(3) . .
C2 Os1 C3 C4 -116.6(4) . .
C1 Os1 C3 C4 -78.8(3) . .
C5 Os1 C3 C4 -35.9(3) . .
Os1 Os1 C3 C4 138.1(2) 3 .
Os1 Os1 C3 C4 60.9(6) 2 .
O1 Os1 C3 C2 -51.9(4) . .
O2 Os1 C3 C2 -159.2(2) . .
C1 Os1 C3 C2 37.8(3) . .
C4 Os1 C3 C2 116.6(4) . .
C5 Os1 C3 C2 80.7(3) . .
Os1 Os1 C3 C2 -105.2(3) 3 .
Os1 Os1 C3 C2 177.5(4) 2 .
O1 Os1 C3 C8 69.0(6) . .
O2 Os1 C3 C8 -38.3(5) . .
C2 Os1 C3 C8 120.9(6) . .
C1 Os1 C3 C8 158.7(6) . .
C4 Os1 C3 C8 -122.5(6) . .
C5 Os1 C3 C8 -158.4(6) . .
Os1 Os1 C3 C8 15.7(5) 3 .
Os1 Os1 C3 C8 -61.6(8) 2 .
C2 C3 C4 C5 0.0(5) . .
C8 C3 C4 C5 -175.7(4) . .
Os1 C3 C4 C5 61.0(3) . .
C2 C3 C4 C9 177.6(5) . .
C8 C3 C4 C9 2.0(8) . .
Os1 C3 C4 C9 -121.4(5) . .
C2 C3 C4 Os1 -61.0(3) . .
C8 C3 C4 Os1 123.3(5) . .
O1 Os1 C4 C5 -1.4(14) . .
O2 Os1 C4 C5 128.5(3) . .
C2 Os1 C4 C5 -80.1(3) . .
C3 Os1 C4 C5 -119.5(4) . .
C1 Os1 C4 C5 -37.1(3) . .
Os1 Os1 C4 C5 172.5(2) 3 .
Os1 Os1 C4 C5 80.2(3) 2 .
O1 Os1 C4 C3 118.1(12) . .
O2 Os1 C4 C3 -112.0(3) . .
C2 Os1 C4 C3 39.4(3) . .
C1 Os1 C4 C3 82.4(3) . .
C5 Os1 C4 C3 119.5(4) . .
Os1 Os1 C4 C3 -68.0(3) 3 .
Os1 Os1 C4 C3 -160.3(2) 2 .
O1 Os1 C4 C9 -122.6(11) . .
O2 Os1 C4 C9 7.4(6) . .
C2 Os1 C4 C9 158.8(6) . .
C3 Os1 C4 C9 119.3(7) . .
C1 Os1 C4 C9 -158.2(6) . .
C5 Os1 C4 C9 -121.1(7) . .
Os1 Os1 C4 C9 51.4(7) 3 .
Os1 Os1 C4 C9 -41.0(7) 2 .
C3 C4 C5 C1 -0.5(5) . .
C9 C4 C5 C1 -178.2(5) . .
Os1 C4 C5 C1 58.9(3) . .
C3 C4 C5 C10 176.4(5) . .
C9 C4 C5 C10 -1.2(8) . .
Os1 C4 C5 C10 -124.2(5) . .
C3 C4 C5 Os1 -59.4(3) . .
C9 C4 C5 Os1 122.9(5) . .
C2 C1 C5 C4 0.9(5) . .
C6 C1 C5 C4 176.1(5) . .
Os1 C1 C5 C4 -60.4(3) . .
C2 C1 C5 C10 -176.1(5) . .
C6 C1 C5 C10 -1.0(8) . .
Os1 C1 C5 C10 122.5(5) . .
C2 C1 C5 Os1 61.3(3) . .
C6 C1 C5 Os1 -123.5(5) . .
O1 Os1 C5 C4 179.7(3) . .
O2 Os1 C5 C4 -69.1(3) . .
C2 Os1 C5 C4 81.3(3) . .
C3 Os1 C5 C4 36.6(3) . .
C1 Os1 C5 C4 119.5(4) . .
Os1 Os1 C5 C4 -62.9(17) 3 .
Os1 Os1 C5 C4 -124.8(3) 2 .
O1 Os1 C5 C1 60.2(4) . .
O2 Os1 C5 C1 171.4(2) . .
C2 Os1 C5 C1 -38.2(3) . .
C3 Os1 C5 C1 -82.9(3) . .
C4 Os1 C5 C1 -119.5(4) . .
Os1 Os1 C5 C1 177.6(14) 3 .
Os1 Os1 C5 C1 115.6(3) 2 .
O1 Os1 C5 C10 -57.8(7) . .
O2 Os1 C5 C10 53.4(7) . .
C2 Os1 C5 C10 -156.3(7) . .
C3 Os1 C5 C10 159.0(7) . .
C1 Os1 C5 C10 -118.1(7) . .
C4 Os1 C5 C10 122.4(7) . .
Os1 Os1 C5 C10 59.6(19) 3 .
Os1 Os1 C5 C10 -2.4(7) 2 .
